data_1507668
loop_
_publ_author_name
'Hata, Takeshi'
'Imade, Haduki'
'Urabe, Hirokazu'

_publ_section_title
;
 Four nucleophilic additions to alkenynedioic acid derivatives in tandem;
 efficient one-pot synthesis of bicyclo[4.2.0]octenols.
;
_journal_issue 10
_journal_name_full 'Organic letters'
_journal_page_first 2450
_journal_page_last 2453
_journal_paper_doi 10.1021/ol300623j
_journal_volume 14
_journal_year 2012
_chemical_formula_moiety 'C37 H35 N O2'
_chemical_formula_sum 'C37 H35 N O2'
_chemical_formula_weight 525.69
_chemical_melting_point 191
_space_group_IT_number 14
_symmetry_cell_setting monoclinic
_symmetry_Int_Tables_number 14
_symmetry_space_group_name_Hall '-P 2ybc'
_symmetry_space_group_name_H-M 'P 1 21/c 1'
_cell_angle_alpha 90.0000
_cell_angle_beta 91.521(2)
_cell_angle_gamma 90.0000
_cell_formula_units_Z 4
_cell_length_a 6.4973(2)
_cell_length_b 19.9091(7)
_cell_length_c 21.8717(8)
_cell_measurement_reflns_used 6404
_cell_measurement_temperature 163.1
_cell_measurement_theta_max 27.5
_cell_measurement_theta_min 3.2
_cell_volume 2828.23(17)
_computing_cell_refinement CrystalClear
_computing_data_collection CrystalClear
_computing_data_reduction CrystalStructure
_computing_publication_material 'CrystalStructure 3.8'
_computing_structure_refinement SHELXL
_computing_structure_solution SIR92
_diffrn_ambient_temperature 163(2)
_diffrn_detector_area_resol_mean 7.31
_diffrn_measured_fraction_theta_full 0.998
_diffrn_measured_fraction_theta_max 0.998
_diffrn_measurement_device_type 'Rigaku Saturn'
_diffrn_measurement_method \w
_diffrn_radiation_type 'Mo K\a'
_diffrn_radiation_wavelength 0.71070
_diffrn_reflns_av_R_equivalents 0.051
_diffrn_reflns_limit_h_max 6
_diffrn_reflns_limit_h_min -8
_diffrn_reflns_limit_k_max 25
_diffrn_reflns_limit_k_min -25
_diffrn_reflns_limit_l_max 28
_diffrn_reflns_limit_l_min -27
_diffrn_reflns_number 23163
_diffrn_reflns_theta_full 27.48
_diffrn_reflns_theta_max 27.48
_exptl_absorpt_coefficient_mu 0.075
_exptl_absorpt_correction_T_max 0.994
_exptl_absorpt_correction_T_min 0.683
_exptl_absorpt_correction_type multi-scan
_exptl_absorpt_process_details 'Jacobson, R. (1998) Private communication'
_exptl_crystal_colour colorless
_exptl_crystal_density_diffrn 1.234
_exptl_crystal_density_method 'not measured'
_exptl_crystal_description prism
_exptl_crystal_F_000 1120.00
_exptl_crystal_size_max 0.18
_exptl_crystal_size_mid 0.17
_exptl_crystal_size_min 0.08
_refine_diff_density_max 0.23
_refine_diff_density_min -0.23
_refine_ls_extinction_method none
_refine_ls_goodness_of_fit_ref 0.958
_refine_ls_hydrogen_treatment refall
_refine_ls_number_parameters 502
_refine_ls_number_reflns 6496
_refine_ls_R_factor_all 0.0842
_refine_ls_R_factor_gt 0.0582
_refine_ls_shift/su_max 0.0000
_refine_ls_structure_factor_coef Fsqd
_refine_ls_weighting_details 'w = 1/[\s^2^(Fo^2^)+(0.1000P)^2^+0.0000P] where P=(Fo^2^+2Fc^2^)/3'
_refine_ls_weighting_scheme calc
_refine_ls_wR_factor_gt 0.1478
_refine_ls_wR_factor_ref 0.1698
_reflns_number_gt 4507
_reflns_number_total 6496
_reflns_threshold_expression F^2^>2.0\s(F^2^)
_cod_data_source_file ol300623j_si_002.cif
_cod_data_source_block '__hata091105'
_cod_depositor_comments 'Adding full bibliography for 1507668.cif.'
_cod_original_sg_symbol_H-M 'P 21/c'
_cod_database_code 1507668

loop_
_symmetry_equiv_pos_site_id
_symmetry_equiv_pos_as_xyz
1 +X,+Y,+Z
2 -X,1/2+Y,1/2-Z
3 -X,-Y,-Z
4 +X,1/2-Y,1/2+Z

loop_
_atom_site_label
_atom_site_type_symbol
_atom_site_fract_x
_atom_site_fract_y
_atom_site_fract_z
_atom_site_U_iso_or_equiv
_atom_site_adp_type
_atom_site_occupancy
_atom_site_symmetry_multiplicity
_atom_site_calc_flag
O1 O 0.84140(17) 0.16898(6) 0.73345(6) 0.0303(3) Uani 1.00 1 d
O2 O 0.67616(19) 0.25506(7) 0.81829(6) 0.0414(3) Uani 1.00 1 d
N1 N 0.3542(2) 0.29635(7) 0.80665(7) 0.0291(3) Uani 1.00 1 d
C1 C 0.6310(2) 0.14770(8) 0.73371(8) 0.0253(3) Uani 1.00 1 d
C2 C 0.4884(2) 0.20814(8) 0.73808(8) 0.0248(3) Uani 1.00 1 d
C3 C 0.4145(2) 0.20212(8) 0.68022(8) 0.0247(3) Uani 1.00 1 d
C4 C 0.5345(2) 0.13889(8) 0.66728(8) 0.0245(3) Uani 1.00 1 d
C5 C 0.6624(2) 0.14598(8) 0.60995(8) 0.0249(3) Uani 1.00 1 d
C6 C 0.5146(2) 0.17008(9) 0.55898(8) 0.0273(3) Uani 1.00 1 d
C7 C 0.4103(2) 0.23918(8) 0.57117(8) 0.0258(3) Uani 1.00 1 d
C8 C 0.2935(2) 0.23876(9) 0.63232(8) 0.0276(3) Uani 1.00 1 d
C9 C 0.5996(2) 0.08973(8) 0.77718(8) 0.0271(3) Uani 1.00 1 d
C10 C 0.4031(3) 0.06376(10) 0.78508(9) 0.0372(4) Uani 1.00 1 d
C11 C 0.3719(3) 0.00991(11) 0.82385(10) 0.0454(5) Uani 1.00 1 d
C12 C 0.5359(3) -0.01816(10) 0.85654(10) 0.0449(5) Uani 1.00 1 d
C13 C 0.7296(3) 0.00779(10) 0.84964(10) 0.0425(5) Uani 1.00 1 d
C14 C 0.7628(3) 0.06101(10) 0.81020(9) 0.0344(4) Uani 1.00 1 d
C15 C 0.5068(2) 0.25555(9) 0.78991(8) 0.0283(3) Uani 1.00 1 d
C16 C 0.3911(3) 0.33836(11) 0.86086(10) 0.0403(5) Uani 1.00 1 d
C17 C 0.5191(4) 0.39966(15) 0.84770(16) 0.0658(8) Uani 1.00 1 d
C18 C 0.1485(2) 0.29691(10) 0.77853(9) 0.0303(4) Uani 1.00 1 d
C19 C 0.0901(4) 0.36352(12) 0.75002(12) 0.0505(5) Uani 1.00 1 d
C20 C 0.7775(2) 0.08111(8) 0.59708(8) 0.0260(3) Uani 1.00 1 d
C21 C 0.7111(2) 0.03474(9) 0.55399(9) 0.0355(4) Uani 1.00 1 d
C22 C 0.8155(3) -0.02588(10) 0.54618(10) 0.0407(4) Uani 1.00 1 d
C23 C 0.9860(2) -0.04035(10) 0.58185(10) 0.0381(4) Uani 1.00 1 d
C24 C 1.0557(3) 0.00553(10) 0.62529(11) 0.0424(5) Uani 1.00 1 d
C25 C 0.9523(3) 0.06555(10) 0.63227(10) 0.0379(4) Uani 1.00 1 d
C26 C 0.5665(2) 0.29656(8) 0.56662(8) 0.0274(3) Uani 1.00 1 d
C27 C 0.7345(2) 0.31292(9) 0.60419(9) 0.0316(4) Uani 1.00 1 d
C28 C 0.8617(3) 0.36591(10) 0.58747(10) 0.0374(4) Uani 1.00 1 d
C29 C 0.8210(3) 0.40245(10) 0.53492(10) 0.0417(4) Uani 1.00 1 d
C30 C 0.6499(3) 0.38841(10) 0.49768(9) 0.0391(4) Uani 1.00 1 d
C31 C 0.5236(2) 0.33526(9) 0.51400(8) 0.0314(4) Uani 1.00 1 d
C32 C 0.3341(2) 0.30993(9) 0.48404(8) 0.0316(4) Uani 1.00 1 d
C33 C 0.2241(3) 0.33252(10) 0.43253(9) 0.0393(4) Uani 1.00 1 d
C34 C 0.0436(3) 0.30000(11) 0.41536(9) 0.0418(5) Uani 1.00 1 d
C35 C -0.0264(3) 0.24526(11) 0.44829(9) 0.0378(4) Uani 1.00 1 d
C36 C 0.0833(2) 0.22224(10) 0.49956(8) 0.0321(4) Uani 1.00 1 d
C37 C 0.2640(2) 0.25498(9) 0.51723(8) 0.0271(3) Uani 1.00 1 d
H1 H 0.839(4) 0.1987(14) 0.7683(13) 0.083(9) Uiso 1.00 1 c
H2 H 0.446(2) 0.0964(9) 0.6616(9) 0.038(5) Uiso 1.00 1 c
H3 H 0.770(2) 0.1798(9) 0.6208(8) 0.027(4) Uiso 1.00 1 c
H4 H 0.399(2) 0.1365(9) 0.5527(9) 0.037(5) Uiso 1.00 1 c
H5 H 0.585(2) 0.1723(8) 0.5207(8) 0.023(4) Uiso 1.00 1 c
H6 H 0.159(3) 0.2119(10) 0.6233(9) 0.043(5) Uiso 1.00 1 c
H7 H 0.260(2) 0.2870(10) 0.6435(9) 0.036(5) Uiso 1.00 1 c
H8 H 0.286(3) 0.0828(10) 0.7625(9) 0.045(5) Uiso 1.00 1 c
H9 H 0.230(3) -0.0070(12) 0.8274(11) 0.069(7) Uiso 1.00 1 c
H10 H 0.511(3) -0.0570(11) 0.8861(10) 0.056(6) Uiso 1.00 1 c
H11 H 0.843(3) -0.0098(10) 0.8760(10) 0.048(6) Uiso 1.00 1 c
H12 H 0.903(2) 0.0813(9) 0.8058(8) 0.032(5) Uiso 1.00 1 c
H13 H 0.464(3) 0.3095(11) 0.8929(11) 0.053(6) Uiso 1.00 1 c
H14 H 0.251(2) 0.3524(9) 0.8748(8) 0.033(5) Uiso 1.00 1 c
H15 H 0.652(4) 0.3877(12) 0.8322(12) 0.073(8) Uiso 1.00 1 c
H16 H 0.446(3) 0.4271(12) 0.8122(11) 0.057(7) Uiso 1.00 1 c
H17 H 0.540(4) 0.4274(15) 0.8867(14) 0.094(9) Uiso 1.00 1 c
H18 H 0.142(2) 0.2593(8) 0.7472(8) 0.023(4) Uiso 1.00 1 c
H19 H 0.053(3) 0.2853(10) 0.8090(10) 0.042(5) Uiso 1.00 1 c
H20 H 0.192(3) 0.3764(11) 0.7184(11) 0.054(6) Uiso 1.00 1 c
H21 H -0.055(4) 0.3591(12) 0.7315(12) 0.071(7) Uiso 1.00 1 c
H22 H 0.097(3) 0.3993(11) 0.7822(11) 0.050(6) Uiso 1.00 1 c
H23 H 0.587(3) 0.0463(10) 0.5265(10) 0.053(6) Uiso 1.00 1 c
H24 H 0.754(3) -0.0621(12) 0.5171(11) 0.060(6) Uiso 1.00 1 c
H25 H 1.062(2) -0.0842(10) 0.5760(9) 0.043(5) Uiso 1.00 1 c
H26 H 1.189(3) -0.0047(12) 0.6516(11) 0.066(7) Uiso 1.00 1 c
H27 H 0.998(3) 0.0982(11) 0.6656(10) 0.058(6) Uiso 1.00 1 c
H28 H 0.765(3) 0.2888(10) 0.6414(10) 0.042(5) Uiso 1.00 1 c
H29 H 0.989(3) 0.3781(9) 0.6133(9) 0.039(5) Uiso 1.00 1 c
H30 H 0.911(3) 0.4401(11) 0.5220(10) 0.053(6) Uiso 1.00 1 c
H31 H 0.618(3) 0.4162(11) 0.4575(10) 0.053(6) Uiso 1.00 1 c
H32 H 0.279(3) 0.3701(10) 0.4096(9) 0.042(5) Uiso 1.00 1 c
H33 H -0.037(3) 0.3182(10) 0.3785(10) 0.044(5) Uiso 1.00 1 c
H34 H -0.162(3) 0.2247(11) 0.4374(10) 0.052(6) Uiso 1.00 1 c
H35 H 0.029(2) 0.1819(9) 0.5236(9) 0.033(5) Uiso 1.00 1 c

loop_
_atom_site_aniso_label
_atom_site_aniso_U_11
_atom_site_aniso_U_22
_atom_site_aniso_U_33
_atom_site_aniso_U_12
_atom_site_aniso_U_13
_atom_site_aniso_U_23
O1 0.0235(6) 0.0357(7) 0.0316(7) -0.0031(5) -0.0016(5) -0.0004(5)
O2 0.0293(7) 0.0559(8) 0.0383(7) 0.0027(6) -0.0084(5) -0.0146(6)
N1 0.0255(7) 0.0344(8) 0.0276(7) -0.0041(6) 0.0012(5) -0.0085(6)
C1 0.0225(8) 0.0279(8) 0.0253(8) -0.0017(6) -0.0013(6) 0.0007(7)
C2 0.0227(8) 0.0261(8) 0.0255(8) -0.0023(6) 0.0007(6) 0.0004(6)
C3 0.0228(8) 0.0264(8) 0.0249(8) -0.0018(6) 0.0012(6) 0.0004(6)
C4 0.0237(8) 0.0251(8) 0.0245(8) -0.0003(6) -0.0011(6) 0.0005(6)
C5 0.0249(8) 0.0246(8) 0.0251(8) 0.0016(6) 0.0004(6) -0.0010(6)
C6 0.0294(9) 0.0301(9) 0.0222(8) 0.0024(7) 0.0005(6) -0.0025(7)
C7 0.0243(8) 0.0278(8) 0.0253(8) 0.0024(6) -0.0007(6) 0.0005(7)
C8 0.0256(8) 0.0316(9) 0.0256(8) 0.0045(7) -0.0015(6) -0.0001(7)
C9 0.0319(9) 0.0261(8) 0.0233(8) 0.0038(6) 0.0006(6) -0.0002(7)
C10 0.0357(10) 0.0385(10) 0.0374(10) -0.0028(8) 0.0015(8) 0.0075(8)
C11 0.0475(12) 0.0421(11) 0.0472(12) -0.0040(9) 0.0115(9) 0.0082(10)
C12 0.0638(14) 0.0336(10) 0.0380(11) 0.0040(9) 0.0126(10) 0.0097(9)
C13 0.0558(13) 0.0362(10) 0.0353(11) 0.0118(9) -0.0012(9) 0.0077(9)
C14 0.0378(10) 0.0345(9) 0.0311(9) 0.0041(8) 0.0003(7) 0.0035(8)
C15 0.0260(8) 0.0322(9) 0.0267(9) -0.0027(7) -0.0012(6) -0.0004(7)
C16 0.0334(10) 0.0491(12) 0.0383(11) -0.0065(9) 0.0015(8) -0.0194(10)
C17 0.0529(15) 0.0643(17) 0.081(2) -0.0260(13) 0.0204(14) -0.0396(16)
C18 0.0258(9) 0.0373(10) 0.0279(9) -0.0006(7) 0.0009(7) -0.0046(8)
C19 0.0635(16) 0.0460(13) 0.0416(13) 0.0141(11) -0.0037(11) -0.0014(11)
C20 0.0235(8) 0.0257(8) 0.0288(8) -0.0004(6) 0.0032(6) 0.0019(7)
C21 0.0310(10) 0.0337(9) 0.0416(11) 0.0038(7) -0.0028(8) -0.0059(8)
C22 0.0401(11) 0.0305(10) 0.0515(12) 0.0019(8) -0.0001(9) -0.0089(9)
C23 0.0347(10) 0.0268(9) 0.0530(12) 0.0067(7) 0.0058(8) -0.0001(9)
C24 0.0383(11) 0.0361(10) 0.0526(13) 0.0115(8) -0.0058(9) -0.0014(9)
C25 0.0367(10) 0.0337(10) 0.0429(11) 0.0049(8) -0.0070(8) -0.0060(9)
C26 0.0293(8) 0.0256(8) 0.0273(8) 0.0032(6) 0.0021(7) -0.0016(7)
C27 0.0317(9) 0.0285(9) 0.0345(10) 0.0022(7) -0.0019(7) -0.0014(8)
C28 0.0345(10) 0.0314(10) 0.0463(11) -0.0001(8) 0.0001(8) -0.0055(9)
C29 0.0438(11) 0.0336(10) 0.0481(12) -0.0074(8) 0.0074(9) -0.0015(9)
C30 0.0491(11) 0.0337(10) 0.0347(10) -0.0017(8) 0.0056(8) 0.0039(8)
C31 0.0377(10) 0.0289(9) 0.0276(9) 0.0027(7) 0.0041(7) -0.0029(7)
C32 0.0379(10) 0.0322(9) 0.0245(9) 0.0075(7) -0.0018(7) -0.0013(7)
C33 0.0535(12) 0.0362(10) 0.0278(10) 0.0071(9) -0.0045(8) 0.0041(8)
C34 0.0512(12) 0.0445(11) 0.0289(10) 0.0123(9) -0.0110(8) -0.0039(9)
C35 0.0351(10) 0.0471(11) 0.0310(10) 0.0088(8) -0.0063(7) -0.0069(9)
C36 0.0323(9) 0.0378(10) 0.0261(9) 0.0039(7) -0.0025(7) -0.0041(8)
C37 0.0289(8) 0.0296(9) 0.0226(8) 0.0074(6) -0.0009(6) -0.0027(7)

loop_
_atom_type_symbol
_atom_type_description
_atom_type_scat_dispersion_real
_atom_type_scat_dispersion_imag
_atom_type_scat_source
C C 0.003 0.002
;
International Tables for Crystallography
(1992, Vol. C, Tables 4.2.6.8 and 6.1.1.4)
;
H H 0.000 0.000
;
International Tables for Crystallography
(1992, Vol. C, Table 6.1.1.4)
;
N N 0.006 0.003
;
International Tables for Crystallography
(1992, Vol. C, Tables 4.2.6.8 and 6.1.1.4)
;
O O 0.011 0.006
;
International Tables for Crystallography
(1992, Vol. C, Tables 4.2.6.8 and 6.1.1.4)
;

loop_
_geom_angle_atom_site_label_1
_geom_angle_atom_site_label_2
_geom_angle_atom_site_label_3
_geom_angle
_geom_angle_publ_flag
C15 N1 C16 117.39(14) yes
C15 N1 C18 124.52(15) yes
C16 N1 C18 117.79(14) yes
O1 C1 C2 110.44(12) yes
O1 C1 C4 112.70(13) yes
O1 C1 C9 111.92(13) yes
C2 C1 C4 85.28(11) yes
C2 C1 C9 118.07(14) yes
C4 C1 C9 115.92(13) yes
C1 C2 C3 94.19(13) yes
C1 C2 C15 121.03(14) yes
C3 C2 C15 142.88(15) yes
C2 C3 C4 94.43(13) yes
C2 C3 C8 142.02(15) yes
C4 C3 C8 122.90(15) yes
C1 C4 C3 85.96(12) yes
C1 C4 C5 122.24(13) yes
C3 C4 C5 111.78(13) yes
C4 C5 C6 106.37(13) yes
C4 C5 C20 110.71(13) yes
C6 C5 C20 115.69(14) yes
C5 C6 C7 114.80(14) yes
C6 C7 C8 111.49(13) yes
C6 C7 C26 110.80(13) yes
C6 C7 C37 108.28(13) yes
C8 C7 C26 113.51(13) yes
C8 C7 C37 110.92(13) yes
C26 C7 C37 101.29(13) yes
C3 C8 C7 110.37(14) yes
C1 C9 C10 120.06(15) yes
C1 C9 C14 121.76(15) yes
C10 C9 C14 118.18(16) yes
C9 C10 C11 120.84(18) yes
C10 C11 C12 120.4(2) yes
C11 C12 C13 119.11(19) yes
C12 C13 C14 121.0(2) yes
C9 C14 C13 120.54(18) yes
O2 C15 N1 121.16(16) yes
O2 C15 C2 115.40(15) yes
N1 C15 C2 123.43(14) yes
N1 C16 C17 112.7(2) yes
N1 C18 C19 113.50(17) yes
C5 C20 C21 123.20(14) yes
C5 C20 C25 119.00(15) yes
C21 C20 C25 117.72(16) yes
C20 C21 C22 121.14(17) yes
C21 C22 C23 120.03(18) yes
C22 C23 C24 119.81(18) yes
C23 C24 C25 119.67(19) yes
C20 C25 C24 121.62(18) yes
C7 C26 C27 130.41(15) yes
C7 C26 C31 110.13(14) yes
C27 C26 C31 119.45(15) yes
C26 C27 C28 118.98(17) yes
C27 C28 C29 121.04(18) yes
C28 C29 C30 120.98(18) yes
C29 C30 C31 118.09(17) yes
C26 C31 C30 121.41(16) yes
C26 C31 C32 108.82(15) yes
C30 C31 C32 129.77(16) yes
C31 C32 C33 131.02(17) yes
C31 C32 C37 108.56(15) yes
C33 C32 C37 120.41(17) yes
C32 C33 C34 118.81(18) yes
C33 C34 C35 120.89(18) yes
C34 C35 C36 120.59(18) yes
C35 C36 C37 118.76(17) yes
C7 C37 C32 110.98(14) yes
C7 C37 C36 128.48(15) yes
C32 C37 C36 120.54(16) yes
C1 O1 H1 98.1(16) no
C1 C4 H2 114.1(11) no
C3 C4 H2 114.8(10) no
C5 C4 H2 107.0(11) no
C4 C5 H3 105.1(10) no
C6 C5 H3 112.7(10) no
C20 C5 H3 105.8(10) no
C5 C6 H4 110.0(11) no
C5 C6 H5 110.0(10) no
C7 C6 H4 106.4(11) no
C7 C6 H5 109.1(9) no
H4 C6 H5 106.2(15) no
C3 C8 H6 108.0(11) no
C3 C8 H7 114.1(10) no
C7 C8 H6 105.5(12) no
C7 C8 H7 108.4(11) no
H6 C8 H7 110.1(15) no
C9 C10 H8 120.0(12) no
C11 C10 H8 119.1(12) no
C10 C11 H9 117.6(14) no
C12 C11 H9 122.0(14) no
C11 C12 H10 120.1(12) no
C13 C12 H10 120.8(12) no
C12 C13 H11 118.5(12) no
C14 C13 H11 120.4(12) no
C9 C14 H12 117.8(10) no
C13 C14 H12 121.6(10) no
N1 C16 H13 107.4(13) no
N1 C16 H14 105.9(10) no
C17 C16 H13 110.0(12) no
C17 C16 H14 109.9(10) no
H13 C16 H14 110.8(17) no
C16 C17 H15 111.7(15) no
C16 C17 H16 108.8(13) no
C16 C17 H17 109.8(17) no
H15 C17 H16 105(2) no
H15 C17 H17 109(2) no
H16 C17 H17 112(2) no
N1 C18 H18 107.3(9) no
N1 C18 H19 108.0(12) no
C19 C18 H18 111.4(10) no
C19 C18 H19 110.1(12) no
H18 C18 H19 106.2(15) no
C18 C19 H20 110.3(12) no
C18 C19 H21 107.9(14) no
C18 C19 H22 109.2(13) no
H20 C19 H21 112(2) no
H20 C19 H22 106.5(18) no
H21 C19 H22 111.3(19) no
C20 C21 H23 118.7(12) no
C22 C21 H23 120.1(12) no
C21 C22 H24 119.8(12) no
C23 C22 H24 119.8(13) no
C22 C23 H25 120.0(11) no
C24 C23 H25 120.2(11) no
C23 C24 H26 119.9(13) no
C25 C24 H26 120.4(13) no
C20 C25 H27 118.4(12) no
C24 C25 H27 119.9(12) no
C26 C27 H28 121.6(12) no
C28 C27 H28 119.4(12) no
C27 C28 H29 120.9(11) no
C29 C28 H29 118.1(11) no
C28 C29 H30 122.2(12) no
C30 C29 H30 116.8(12) no
C29 C30 H31 121.3(11) no
C31 C30 H31 120.6(11) no
C32 C33 H32 118.5(11) no
C34 C33 H32 122.7(11) no
C33 C34 H33 117.5(11) no
C35 C34 H33 121.6(11) no
C34 C35 H34 119.9(13) no
C36 C35 H34 119.3(13) no
C35 C36 H35 119.7(10) no
C37 C36 H35 121.6(10) no

loop_
_geom_bond_atom_site_label_1
_geom_bond_atom_site_label_2
_geom_bond_distance
_geom_bond_publ_flag
O1 C1 1.4311(19) yes
O2 C15 1.249(2) yes
N1 C15 1.341(2) yes
N1 C16 1.466(2) yes
N1 C18 1.456(2) yes
C1 C2 1.524(2) yes
C1 C4 1.577(2) yes
C1 C9 1.513(2) yes
C2 C3 1.347(2) yes
C2 C15 1.478(2) yes
C3 C4 1.511(2) yes
C3 C8 1.485(2) yes
C4 C5 1.529(2) yes
C5 C6 1.529(2) yes
C5 C20 1.522(2) yes
C6 C7 1.559(2) yes
C7 C8 1.555(2) yes
C7 C26 1.533(2) yes
C7 C37 1.528(2) yes
C9 C10 1.393(2) yes
C9 C14 1.390(2) yes
C10 C11 1.385(2) yes
C11 C12 1.385(3) yes
C12 C13 1.372(3) yes
C13 C14 1.387(2) yes
C16 C17 1.509(3) yes
C18 C19 1.509(3) yes
C20 C21 1.380(2) yes
C20 C25 1.390(2) yes
C21 C22 1.397(2) yes
C22 C23 1.368(2) yes
C23 C24 1.385(3) yes
C24 C25 1.381(2) yes
C26 C27 1.388(2) yes
C26 C31 1.407(2) yes
C27 C28 1.395(2) yes
C28 C29 1.380(2) yes
C29 C30 1.389(2) yes
C30 C31 1.391(2) yes
C31 C32 1.469(2) yes
C32 C33 1.393(2) yes
C32 C37 1.396(2) yes
C33 C34 1.383(3) yes
C34 C35 1.389(3) yes
C35 C36 1.390(2) yes
C36 C37 1.389(2) yes
O1 H1 0.97(2) no
C4 H2 1.029(19) no
C5 H3 0.996(18) no
C6 H4 1.011(19) no
C6 H5 0.967(18) no
C8 H6 1.04(2) no
C8 H7 1.016(19) no
C10 H8 0.97(2) no
C11 H9 0.99(2) no
C12 H10 1.02(2) no
C13 H11 0.99(2) no
C14 H12 1.001(18) no
C16 H13 1.01(2) no
C16 H14 1.005(19) no
C17 H15 0.97(2) no
C17 H16 1.05(2) no
C17 H17 1.02(3) no
C18 H18 1.014(17) no
C18 H19 0.95(2) no
C19 H20 1.00(2) no
C19 H21 1.02(2) no
C19 H22 1.00(2) no
C21 H23 1.02(2) no
C22 H24 1.03(2) no
C23 H25 1.01(2) no
C24 H26 1.05(2) no
C25 H27 1.02(2) no
C27 H28 0.96(2) no
C28 H29 1.020(19) no
C29 H30 1.00(2) no
C30 H31 1.05(2) no
C33 H32 0.98(2) no
C34 H33 1.02(2) no
C35 H34 1.00(2) no
C36 H35 1.027(19) no
